data_4514684
loop_
_publ_author_name
'Zhu, Jiancheng'
'Lindsay, Vincent N. G.'

_publ_section_title
;
 Benzimidazolyl Palladium Complexes as Highly Active and General
 Bifunctional Catalysts in Sustainable Cross-Coupling Reactions
;
_journal_issue 8
_journal_name_full 'ACS Catalysis'
_journal_page_first 6993
_journal_paper_doi 10.1021/acscatal.9b02420
_journal_volume 9
_journal_year 2019
_chemical_formula_moiety 'C25 H20 Cl F6 N4 O P Pd'
_chemical_formula_sum 'C25 H20 Cl F6 N4 O P Pd'
_chemical_formula_weight 679.27
_chemical_name_common JZ-I-173B
_space_group_crystal_system triclinic
_space_group_IT_number 2
_space_group_name_Hall '-P 1'
_space_group_name_H-M_alt 'P -1'
_symmetry_space_group_name_Hall '-P 1'
_symmetry_space_group_name_H-M 'P -1'
_atom_sites_solution_hydrogens geom
_cell_angle_alpha 108.5170(10)
_cell_angle_beta 105.4070(10)
_cell_angle_gamma 103.424(2)
_cell_formula_units_Z 2
_cell_length_a 8.7896(4)
_cell_length_b 12.4079(6)
_cell_length_c 13.4330(7)
_cell_measurement_reflns_used 9838
_cell_measurement_temperature 100.(2)
_cell_measurement_theta_max 35.9575
_cell_measurement_theta_min 2.5058
_cell_volume 1256.40(11)
_computing_cell_refinement 'SAINT V8.38A (Bruker AXS Inc., 2017)'
_computing_data_collection 'Bruker Instrument Service v2013.12.0.0'
_computing_data_reduction 'SAINT V8.38A (Bruker AXS Inc., 2017)'
_computing_molecular_graphics 'shelXle (C.B. Huebschle, rev 833)'
_computing_structure_refinement 'SHELXL-2016/6 (Sheldrick, 2016)'
_computing_structure_solution 'SHELXT 2014/5 (Sheldrick, 2014)'
_diffrn_ambient_temperature 100.(2)
_diffrn_detector_area_resol_mean 8.3333
_diffrn_measured_fraction_theta_full 1.000
_diffrn_measured_fraction_theta_max 1.000
_diffrn_measurement_device_type 'Bruker-Nonius X8 Kappa APEX II'
_diffrn_measurement_method 'phi and omega scans'
_diffrn_radiation_monochromator graphite
_diffrn_radiation_type MoK\a
_diffrn_radiation_wavelength 0.71073
_diffrn_reflns_av_R_equivalents 0.0353
_diffrn_reflns_av_unetI/netI 0.0235
_diffrn_reflns_limit_h_max 14
_diffrn_reflns_limit_h_min -14
_diffrn_reflns_limit_k_max 21
_diffrn_reflns_limit_k_min -21
_diffrn_reflns_limit_l_max 22
_diffrn_reflns_limit_l_min -22
_diffrn_reflns_number 97904
_diffrn_reflns_theta_full 37.03
_diffrn_reflns_theta_max 37.03
_diffrn_reflns_theta_min 1.72
_diffrn_source 'fine-focus sealed tube'
_exptl_absorpt_coefficient_mu 0.982
_exptl_absorpt_correction_T_max 0.84
_exptl_absorpt_correction_T_min 0.77
_exptl_absorpt_correction_type numerical
_exptl_absorpt_process_details 'mu from formula'
_exptl_crystal_colour yellow
_exptl_crystal_density_diffrn 1.796
_exptl_crystal_density_method 'not measured'
_exptl_crystal_description block
_exptl_crystal_F_000 676
_exptl_crystal_size_max 0.283
_exptl_crystal_size_mid 0.201
_exptl_crystal_size_min 0.183
_refine_diff_density_max 1.216
_refine_diff_density_min -0.731
_refine_ls_extinction_method none
_refine_ls_goodness_of_fit_ref 1.040
_refine_ls_hydrogen_treatment constr
_refine_ls_matrix_type full
_refine_ls_number_parameters 353
_refine_ls_number_reflns 12806
_refine_ls_number_restraints 0
_refine_ls_restrained_S_all 1.040
_refine_ls_R_factor_all 0.0348
_refine_ls_R_factor_gt 0.0283
_refine_ls_shift/su_max 0.002
_refine_ls_shift/su_mean 0.000
_refine_ls_structure_factor_coef Fsqd
_refine_ls_weighting_details 'w=1/[\s^2^(Fo^2^)+(0.0338P)^2^+0.7931P] where P=(Fo^2^+2Fc^2^)/3'
_refine_ls_weighting_scheme calc
_refine_ls_wR_factor_gt 0.0689
_refine_ls_wR_factor_ref 0.0722
_reflns_number_gt 11303
_reflns_number_total 12806
_reflns_threshold_expression 'I > 2\s(I)'
_cod_data_source_file cs9b02420_si_002.cif
_cod_data_source_block rds718
_cod_database_code 4514684

loop_
_space_group_symop_operation_xyz
'x, y, z'
'-x, -y, -z'

loop_
_atom_site_type_symbol
_atom_site_label
_atom_site_fract_x
_atom_site_fract_y
_atom_site_fract_z
_atom_site_U_iso_or_equiv
_atom_site_adp_type
_atom_site_calc_flag
_atom_site_refinement_flags_adp
_atom_site_refinement_flags_posn
_atom_site_occupancy
Pd Pd1 0.58514(2) 0.31118(2) 0.30111(2) 0.01227(2) Uani d . . 1
Cl Cl1 0.74088(4) 0.44530(3) 0.48576(2) 0.01888(6) Uani d . . 1
O O1 0.01876(13) 0.25648(10) 0.22407(10) 0.0246(2) Uani d . . 1
N N1 0.26189(13) 0.26809(9) 0.34719(9) 0.01422(16) Uani d . . 1
N N2 0.43722(13) 0.20155(10) 0.43568(9) 0.01486(17) Uani d . . 1
N N3 0.47253(14) 0.19439(9) 0.13561(9) 0.01486(17) Uani d . . 1
N N4 0.75132(13) 0.38370(10) 0.23759(9) 0.01480(17) Uani d . . 1
C C1 0.41460(14) 0.25118(10) 0.36077(10) 0.01316(17) Uani d . . 1
C C2 0.19055(16) 0.22812(11) 0.41689(11) 0.01596(19) Uani d . . 1
C C3 0.04538(18) 0.23074(13) 0.43924(13) 0.0223(2) Uani d . . 1
H H3 -0.032952 0.259373 0.401268 0.027 Uiso calc U R 1
C C4 0.0218(2) 0.18887(14) 0.52057(13) 0.0250(3) Uani d . . 1
H H4 -0.075427 0.189549 0.538674 0.03 Uiso calc U R 1
C C5 0.1352(2) 0.14598(13) 0.57655(12) 0.0238(3) Uani d . . 1
H H5 0.112701 0.117377 0.630726 0.029 Uiso calc U R 1
C C6 0.28027(18) 0.14440(12) 0.55445(11) 0.0200(2) Uani d . . 1
H H6 0.358816 0.115781 0.592238 0.024 Uiso calc U R 1
C C7 0.30409(16) 0.18718(11) 0.47366(10) 0.01525(19) Uani d . . 1
C C8 0.17048(16) 0.29706(12) 0.26006(11) 0.0170(2) Uani d . . 1
C C9 0.26809(16) 0.37430(11) 0.21778(11) 0.0164(2) Uani d . . 1
C C10 0.21242(18) 0.34157(13) 0.10142(12) 0.0207(2) Uani d . . 1
H H10 0.115498 0.272168 0.052295 0.025 Uiso calc U R 1
C C11 0.2993(2) 0.41080(14) 0.05824(12) 0.0233(2) Uani d . . 1
H H11 0.264235 0.387246 -0.021115 0.028 Uiso calc U R 1
C C12 0.4373(2) 0.51456(14) 0.12996(13) 0.0249(3) Uani d . . 1
H H12 0.496179 0.561946 0.099612 0.03 Uiso calc U R 1
C C13 0.4896(2) 0.54921(13) 0.24575(13) 0.0232(2) Uani d . . 1
H H13 0.582516 0.621396 0.294695 0.028 Uiso calc U R 1
C C14 0.40626(17) 0.47847(12) 0.29067(11) 0.0185(2) Uani d . . 1
H H14 0.443226 0.501028 0.369946 0.022 Uiso calc U R 1
C C15 0.58175(18) 0.16781(14) 0.47626(12) 0.0217(2) Uani d . . 1
H H15A 0.647277 0.221736 0.555764 0.033 Uiso calc U R 1
H H15B 0.652293 0.174969 0.431492 0.033 Uiso calc U R 1
H H15C 0.54319 0.083945 0.46889 0.033 Uiso calc U R 1
C C16 0.33269(17) 0.09635(12) 0.09092(11) 0.0191(2) Uani d . . 1
H H16 0.28097 0.075887 0.13934 0.023 Uiso calc U R 1
C C17 0.2615(2) 0.02402(13) -0.02393(12) 0.0259(3) Uani d . . 1
H H17 0.162781 -0.045275 -0.053788 0.031 Uiso calc U R 1
C C18 0.3365(2) 0.05446(15) -0.09426(12) 0.0292(3) Uani d . . 1
H H18 0.289211 0.006646 -0.173278 0.035 Uiso calc U R 1
C C19 0.4813(2) 0.15531(14) -0.04846(11) 0.0238(3) Uani d . . 1
H H19 0.534595 0.177037 -0.095676 0.029 Uiso calc U R 1
C C20 0.54776(16) 0.22440(11) 0.06736(10) 0.01589(19) Uani d . . 1
C C21 0.70093(16) 0.33277(11) 0.12395(10) 0.01476(19) Uani d . . 1
C C22 0.78848(18) 0.38234(12) 0.06778(11) 0.0186(2) Uani d . . 1
H H22 0.752128 0.345761 -0.012182 0.022 Uiso calc U R 1
C C23 0.93009(19) 0.48626(13) 0.13019(12) 0.0209(2) Uani d . . 1
H H23 0.991009 0.522153 0.093234 0.025 Uiso calc U R 1
C C24 0.98142(18) 0.53680(13) 0.24599(12) 0.0210(2) Uani d . . 1
H H24 1.078663 0.607407 0.290041 0.025 Uiso calc U R 1
C C25 0.88877(16) 0.48292(12) 0.29737(11) 0.0189(2) Uani d . . 1
H H25 0.924068 0.517543 0.377331 0.023 Uiso calc U R 1
P P1 0.18284(5) 0.86665(3) 0.21860(3) 0.01822(6) Uani d . . 1
F F1 0.37557(12) 0.94786(9) 0.25349(8) 0.02690(18) Uani d . . 1
F F2 -0.00797(13) 0.78529(9) 0.18320(9) 0.0323(2) Uani d . . 1
F F3 0.12858(12) 0.98326(8) 0.22928(8) 0.02460(17) Uani d . . 1
F F4 0.23865(15) 0.74992(9) 0.20673(10) 0.0335(2) Uani d . . 1
F F5 0.15511(13) 0.83874(8) 0.08874(7) 0.02595(18) Uani d . . 1
F F6 0.21306(14) 0.89610(9) 0.34831(8) 0.02906(19) Uani d . . 1

loop_
_atom_site_aniso_label
_atom_site_aniso_U_11
_atom_site_aniso_U_22
_atom_site_aniso_U_33
_atom_site_aniso_U_12
_atom_site_aniso_U_13
_atom_site_aniso_U_23
Pd1 0.01134(4) 0.01469(4) 0.01069(4) 0.00431(3) 0.00483(3) 0.00451(3)
Cl1 0.01582(12) 0.02190(13) 0.01169(11) -0.00019(10) 0.00533(9) 0.00243(9)
O1 0.0154(4) 0.0293(5) 0.0294(5) 0.0070(4) 0.0061(4) 0.0145(4)
N1 0.0129(4) 0.0159(4) 0.0161(4) 0.0055(3) 0.0070(3) 0.0075(3)
N2 0.0154(4) 0.0168(4) 0.0139(4) 0.0061(3) 0.0064(3) 0.0071(3)
N3 0.0179(4) 0.0143(4) 0.0136(4) 0.0069(3) 0.0067(3) 0.0054(3)
N4 0.0137(4) 0.0180(4) 0.0134(4) 0.0058(3) 0.0062(3) 0.0060(3)
C1 0.0123(4) 0.0139(4) 0.0123(4) 0.0042(3) 0.0047(3) 0.0041(3)
C2 0.0160(5) 0.0144(4) 0.0180(5) 0.0040(4) 0.0093(4) 0.0057(4)
C3 0.0198(6) 0.0243(6) 0.0291(6) 0.0088(5) 0.0155(5) 0.0123(5)
C4 0.0241(6) 0.0258(6) 0.0290(7) 0.0061(5) 0.0184(6) 0.0104(5)
C5 0.0301(7) 0.0200(6) 0.0218(6) 0.0033(5) 0.0157(5) 0.0076(5)
C6 0.0252(6) 0.0177(5) 0.0172(5) 0.0045(4) 0.0102(5) 0.0074(4)
C7 0.0172(5) 0.0134(4) 0.0139(4) 0.0033(4) 0.0074(4) 0.0040(4)
C8 0.0154(5) 0.0180(5) 0.0190(5) 0.0072(4) 0.0065(4) 0.0080(4)
C9 0.0163(5) 0.0176(5) 0.0181(5) 0.0080(4) 0.0071(4) 0.0087(4)
C10 0.0196(5) 0.0248(6) 0.0188(5) 0.0101(5) 0.0051(4) 0.0102(5)
C11 0.0270(6) 0.0283(6) 0.0206(6) 0.0143(5) 0.0090(5) 0.0139(5)
C12 0.0323(7) 0.0243(6) 0.0277(7) 0.0127(5) 0.0165(6) 0.0158(5)
C13 0.0282(7) 0.0165(5) 0.0257(6) 0.0059(5) 0.0134(5) 0.0079(5)
C14 0.0217(6) 0.0160(5) 0.0192(5) 0.0073(4) 0.0097(4) 0.0066(4)
C15 0.0192(6) 0.0272(6) 0.0225(6) 0.0110(5) 0.0064(5) 0.0139(5)
C16 0.0202(5) 0.0160(5) 0.0167(5) 0.0029(4) 0.0054(4) 0.0048(4)
C17 0.0275(7) 0.0199(6) 0.0175(5) 0.0002(5) 0.0030(5) 0.0021(5)
C18 0.0348(8) 0.0257(7) 0.0142(5) 0.0031(6) 0.0056(5) 0.0003(5)
C19 0.0278(7) 0.0265(6) 0.0138(5) 0.0074(5) 0.0089(5) 0.0045(5)
C20 0.0183(5) 0.0172(5) 0.0131(4) 0.0076(4) 0.0071(4) 0.0053(4)
C21 0.0165(5) 0.0169(5) 0.0141(4) 0.0083(4) 0.0078(4) 0.0066(4)
C22 0.0237(6) 0.0206(5) 0.0168(5) 0.0101(4) 0.0117(4) 0.0089(4)
C23 0.0250(6) 0.0219(6) 0.0231(6) 0.0096(5) 0.0147(5) 0.0121(5)
C24 0.0199(6) 0.0218(6) 0.0221(6) 0.0041(4) 0.0104(5) 0.0097(5)
C25 0.0165(5) 0.0220(5) 0.0173(5) 0.0042(4) 0.0077(4) 0.0075(4)
P1 0.02274(15) 0.01515(13) 0.01645(13) 0.00498(11) 0.00900(12) 0.00563(11)
F1 0.0216(4) 0.0280(4) 0.0240(4) 0.0031(3) 0.0080(3) 0.0059(3)
F2 0.0276(5) 0.0261(4) 0.0349(5) -0.0019(4) 0.0149(4) 0.0074(4)
F3 0.0315(5) 0.0203(4) 0.0248(4) 0.0122(3) 0.0119(4) 0.0090(3)
F4 0.0499(6) 0.0237(4) 0.0394(6) 0.0201(4) 0.0245(5) 0.0163(4)
F5 0.0315(5) 0.0237(4) 0.0164(4) 0.0043(3) 0.0093(3) 0.0039(3)
F6 0.0406(5) 0.0345(5) 0.0198(4) 0.0164(4) 0.0152(4) 0.0146(4)

loop_
_atom_type_symbol
_atom_type_description
_atom_type_scat_dispersion_real
_atom_type_scat_dispersion_imag
_atom_type_scat_source
C C 0.0033 0.0016 'International Tables Vol C Tables 4.2.6.8 and 6.1.1.4'
H H 0.0000 0.0000 'International Tables Vol C Tables 4.2.6.8 and 6.1.1.4'
Cl Cl 0.1484 0.1585 'International Tables Vol C Tables 4.2.6.8 and 6.1.1.4'
F F 0.0171 0.0103 'International Tables Vol C Tables 4.2.6.8 and 6.1.1.4'
N N 0.0061 0.0033 'International Tables Vol C Tables 4.2.6.8 and 6.1.1.4'
O O 0.0106 0.0060 'International Tables Vol C Tables 4.2.6.8 and 6.1.1.4'
P P 0.1023 0.0942 'International Tables Vol C Tables 4.2.6.8 and 6.1.1.4'
Pd Pd -0.9988 1.0072 'International Tables Vol C Tables 4.2.6.8 and 6.1.1.4'

loop_
_geom_angle_atom_site_label_1
_geom_angle_atom_site_label_2
_geom_angle_atom_site_label_3
_geom_angle
C1 Pd1 N3 100.35(5)
C1 Pd1 N4 175.02(4)
N3 Pd1 N4 79.98(4)
C1 Pd1 Cl1 85.34(3)
N3 Pd1 Cl1 173.60(3)
N4 Pd1 Cl1 94.61(3)
C1 N1 C2 109.74(10)
C1 N1 C8 126.03(10)
C2 N1 C8 123.03(10)
C1 N2 C7 111.30(10)
C1 N2 C15 125.79(11)
C7 N2 C15 122.90(11)
C16 N3 C20 119.60(11)
C16 N3 Pd1 125.92(9)
C20 N3 Pd1 114.45(8)
C25 N4 C21 119.64(11)
C25 N4 Pd1 125.28(9)
C21 N4 Pd1 114.53(8)
N2 C1 N1 106.28(10)
N2 C1 Pd1 125.59(9)
N1 C1 Pd1 127.49(9)
C7 C2 C3 121.29(12)
C7 C2 N1 105.84(10)
C3 C2 N1 132.74(12)
C2 C3 C4 115.97(14)
C2 C3 H3 122.0
C4 C3 H3 122.0
C3 C4 C5 122.66(13)
C3 C4 H4 118.7
C5 C4 H4 118.7
C6 C5 C4 121.08(13)
C6 C5 H5 119.5
C4 C5 H5 119.5
C5 C6 C7 116.12(13)
C5 C6 H6 121.9
C7 C6 H6 121.9
C2 C7 C6 122.86(12)
C2 C7 N2 106.83(10)
C6 C7 N2 130.28(12)
O1 C8 N1 118.50(12)
O1 C8 C9 123.56(12)
N1 C8 C9 117.93(11)
C14 C9 C10 120.60(12)
C14 C9 C8 121.92(12)
C10 C9 C8 117.44(12)
C11 C10 C9 119.47(13)
C11 C10 H10 120.3
C9 C10 H10 120.3
C10 C11 C12 120.42(13)
C10 C11 H11 119.8
C12 C11 H11 119.8
C13 C12 C11 120.13(13)
C13 C12 H12 119.9
C11 C12 H12 119.9
C12 C13 C14 120.20(14)
C12 C13 H13 119.9
C14 C13 H13 119.9
C9 C14 C13 119.12(13)
C9 C14 H14 120.4
C13 C14 H14 120.4
N2 C15 H15A 109.5
N2 C15 H15B 109.5
H15A C15 H15B 109.5
N2 C15 H15C 109.5
H15A C15 H15C 109.5
H15B C15 H15C 109.5
N3 C16 C17 121.90(13)
N3 C16 H16 119.1
C17 C16 H16 119.1
C18 C17 C16 118.91(13)
C18 C17 H17 120.5
C16 C17 H17 120.5
C17 C18 C19 119.41(13)
C17 C18 H18 120.3
C19 C18 H18 120.3
C18 C19 C20 119.31(13)
C18 C19 H19 120.3
C20 C19 H19 120.3
N3 C20 C19 120.87(12)
N3 C20 C21 115.74(10)
C19 C20 C21 123.39(12)
N4 C21 C22 121.14(12)
N4 C21 C20 114.72(10)
C22 C21 C20 124.14(11)
C21 C22 C23 118.99(12)
C21 C22 H22 120.5
C23 C22 H22 120.5
C24 C23 C22 119.45(12)
C24 C23 H23 120.3
C22 C23 H23 120.3
C23 C24 C25 118.89(13)
C23 C24 H24 120.6
C25 C24 H24 120.6
N4 C25 C24 121.89(12)
N4 C25 H25 119.1
C24 C25 H25 119.1
F2 P1 F6 90.33(6)
F2 P1 F3 90.20(6)
F6 P1 F3 90.07(5)
F2 P1 F5 90.53(6)
F6 P1 F5 179.11(6)
F3 P1 F5 89.68(5)
F2 P1 F4 90.29(6)
F6 P1 F4 90.56(6)
F3 P1 F4 179.20(6)
F5 P1 F4 89.67(6)
F2 P1 F1 179.51(6)
F6 P1 F1 90.00(6)
F3 P1 F1 90.15(5)
F5 P1 F1 89.14(5)
F4 P1 F1 89.36(6)

loop_
_geom_bond_atom_site_label_1
_geom_bond_atom_site_label_2
_geom_bond_distance
Pd1 C1 1.9855(12)
Pd1 N3 2.0348(10)
Pd1 N4 2.0521(10)
Pd1 Cl1 2.3048(3)
O1 C8 1.2070(16)
N1 C1 1.3798(15)
N1 C2 1.4065(16)
N1 C8 1.4304(16)
N2 C1 1.3325(15)
N2 C7 1.3927(16)
N2 C15 1.4527(17)
N3 C16 1.3420(17)
N3 C20 1.3569(16)
N4 C25 1.3364(17)
N4 C21 1.3504(16)
C2 C7 1.3830(18)
C2 C3 1.3913(18)
C3 C4 1.392(2)
C3 H3 0.95
C4 C5 1.394(2)
C4 H4 0.95
C5 C6 1.387(2)
C5 H5 0.95
C6 C7 1.3923(17)
C6 H6 0.95
C8 C9 1.4833(18)
C9 C14 1.3927(18)
C9 C10 1.3949(18)
C10 C11 1.380(2)
C10 H10 0.95
C11 C12 1.387(2)
C11 H11 0.95
C12 C13 1.385(2)
C12 H12 0.95
C13 C14 1.3943(19)
C13 H13 0.95
C14 H14 0.95
C15 H15A 0.98
C15 H15B 0.98
C15 H15C 0.98
C16 C17 1.3872(19)
C16 H16 0.95
C17 C18 1.383(2)
C17 H17 0.95
C18 C19 1.385(2)
C18 H18 0.95
C19 C20 1.3907(18)
C19 H19 0.95
C20 C21 1.4714(18)
C21 C22 1.3869(17)
C22 C23 1.389(2)
C22 H22 0.95
C23 C24 1.376(2)
C23 H23 0.95
C24 C25 1.3876(18)
C24 H24 0.95
C25 H25 0.95
P1 F2 1.5948(10)
P1 F6 1.5952(10)
P1 F3 1.6020(9)
P1 F5 1.6042(9)
P1 F4 1.6088(10)
P1 F1 1.6094(10)

loop_
_geom_torsion_atom_site_label_1
_geom_torsion_atom_site_label_2
_geom_torsion_atom_site_label_3
_geom_torsion_atom_site_label_4
_geom_torsion
C7 N2 C1 N1 -1.08(13)
C15 N2 C1 N1 -179.93(12)
C7 N2 C1 Pd1 170.30(8)
C15 N2 C1 Pd1 -8.55(18)
C2 N1 C1 N2 0.44(13)
C8 N1 C1 N2 -167.25(11)
C2 N1 C1 Pd1 -170.72(8)
C8 N1 C1 Pd1 21.58(17)
C1 N1 C2 C7 0.35(13)
C8 N1 C2 C7 168.48(11)
C1 N1 C2 C3 176.09(14)
C8 N1 C2 C3 -15.8(2)
C7 C2 C3 C4 -0.6(2)
N1 C2 C3 C4 -175.80(14)
C2 C3 C4 C5 -0.4(2)
C3 C4 C5 C6 0.8(2)
C4 C5 C6 C7 -0.3(2)
C3 C2 C7 C6 1.1(2)
N1 C2 C7 C6 177.48(11)
C3 C2 C7 N2 -177.31(12)
N1 C2 C7 N2 -0.97(13)
C5 C6 C7 C2 -0.65(19)
C5 C6 C7 N2 177.40(13)
C1 N2 C7 C2 1.32(14)
C15 N2 C7 C2 -179.80(12)
C1 N2 C7 C6 -176.97(13)
C15 N2 C7 C6 1.9(2)
C1 N1 C8 O1 145.83(13)
C2 N1 C8 O1 -20.33(19)
C1 N1 C8 C9 -33.36(18)
C2 N1 C8 C9 160.48(11)
O1 C8 C9 C14 135.80(15)
N1 C8 C9 C14 -45.06(17)
O1 C8 C9 C10 -41.69(19)
N1 C8 C9 C10 137.45(12)
C14 C9 C10 C11 2.4(2)
C8 C9 C10 C11 179.97(12)
C9 C10 C11 C12 -2.3(2)
C10 C11 C12 C13 0.3(2)
C11 C12 C13 C14 1.5(2)
C10 C9 C14 C13 -0.7(2)
C8 C9 C14 C13 -178.06(12)
C12 C13 C14 C9 -1.3(2)
C20 N3 C16 C17 -0.1(2)
Pd1 N3 C16 C17 177.74(11)
N3 C16 C17 C18 -0.4(2)
C16 C17 C18 C19 0.6(3)
C17 C18 C19 C20 -0.4(3)
C16 N3 C20 C19 0.40(19)
Pd1 N3 C20 C19 -177.72(11)
C16 N3 C20 C21 -179.61(11)
Pd1 N3 C20 C21 2.28(14)
C18 C19 C20 N3 -0.1(2)
C18 C19 C20 C21 179.87(14)
C25 N4 C21 C22 -0.65(19)
Pd1 N4 C21 C22 171.30(10)
C25 N4 C21 C20 -179.75(11)
Pd1 N4 C21 C20 -7.79(13)
N3 C20 C21 N4 3.70(16)
C19 C20 C21 N4 -176.31(13)
N3 C20 C21 C22 -175.37(12)
C19 C20 C21 C22 4.6(2)
N4 C21 C22 C23 -0.10(19)
C20 C21 C22 C23 178.90(12)
C21 C22 C23 C24 0.7(2)
C22 C23 C24 C25 -0.6(2)
C21 N4 C25 C24 0.8(2)
Pd1 N4 C25 C24 -170.26(10)
C23 C24 C25 N4 -0.1(2)
